data_7019612
loop_
_publ_author_name
'Tan, Yong Leng Kelvin'
'Pigeon, Pascal'
'Top, Siden'
'Labb\'e, Eric'
'Buriez, Olivier'
'Hillard, Elizabeth A.'
'Vessi\`eres, Anne'
'Amatore, Christian'
'Leong, Weng Kee'
'Jaouen, G\'erard'

_publ_section_title
;
 Ferrocenyl catechols: synthesis, oxidation chemistry and
 anti-proliferative effects on MDA-MB-231 breast cancer cells.
;
_journal_issue 25
_journal_name_full 'Dalton transactions (Cambridge, England : 2003)'
_journal_page_first 7537
_journal_page_last 7549
_journal_paper_doi 10.1039/c2dt30700f
_journal_volume 41
_journal_year 2012
_chemical_formula_sum 'C30 H28 Fe O4'
_chemical_formula_weight 508.37
_chemical_name_systematic
;
?
;
_space_group_IT_number 14
_symmetry_cell_setting monoclinic
_symmetry_space_group_name_Hall '-P 2ybc'
_symmetry_space_group_name_H-M 'P 1 21/c 1'
_atom_sites_solution_hydrogens geom
_atom_sites_solution_primary direct
_atom_sites_solution_secondary difmap
_audit_creation_method SHELXL-97
_cell_angle_alpha 90.00
_cell_angle_beta 112.2770(10)
_cell_angle_gamma 90.00
_cell_formula_units_Z 4
_cell_length_a 12.1301(4)
_cell_length_b 17.0739(5)
_cell_length_c 12.8231(3)
_cell_measurement_reflns_used 8004
_cell_measurement_temperature 173(2)
_cell_measurement_theta_max 31.32
_cell_measurement_theta_min 2.39
_cell_volume 2457.55(12)
_computing_cell_refinement 'Bruker SMART'
_computing_data_collection 'Bruker SMART'
_computing_data_reduction 'Bruker SAINT'
_computing_molecular_graphics 'Bruker SHELXTL'
_computing_publication_material 'Bruker SHELXTL'
_computing_structure_refinement 'SHELXL-97 (Sheldrick, 1997)'
_computing_structure_solution 'SHELXS-97 (Sheldrick, 1990)'
_diffrn_ambient_temperature 173(2)
_diffrn_measured_fraction_theta_full 0.998
_diffrn_measured_fraction_theta_max 0.998
_diffrn_measurement_device_type 'CCD area detector'
_diffrn_measurement_method 'phi and omega scans'
_diffrn_radiation_monochromator graphite
_diffrn_radiation_source 'fine-focus sealed tube'
_diffrn_radiation_type MoK\a
_diffrn_radiation_wavelength 0.71073
_diffrn_reflns_av_R_equivalents 0.0543
_diffrn_reflns_av_sigmaI/netI 0.0281
_diffrn_reflns_limit_h_max 14
_diffrn_reflns_limit_h_min -15
_diffrn_reflns_limit_k_max 21
_diffrn_reflns_limit_k_min 0
_diffrn_reflns_limit_l_max 16
_diffrn_reflns_limit_l_min 0
_diffrn_reflns_number 56571
_diffrn_reflns_theta_full 26.37
_diffrn_reflns_theta_max 26.37
_diffrn_reflns_theta_min 2.09
_exptl_absorpt_coefficient_mu 0.648
_exptl_absorpt_correction_T_max 0.8705
_exptl_absorpt_correction_T_min 0.7815
_exptl_absorpt_correction_type multi-scan
_exptl_absorpt_process_details sadabs
_exptl_crystal_colour red
_exptl_crystal_density_diffrn 1.374
_exptl_crystal_density_method 'not measured'
_exptl_crystal_description block
_exptl_crystal_F_000 1064
_exptl_crystal_size_max 0.40
_exptl_crystal_size_mid 0.31
_exptl_crystal_size_min 0.22
_refine_diff_density_max 0.611
_refine_diff_density_min -0.661
_refine_diff_density_rms 0.192
_refine_ls_extinction_method none
_refine_ls_goodness_of_fit_ref 1.168
_refine_ls_hydrogen_treatment mixed
_refine_ls_matrix_type full
_refine_ls_number_parameters 428
_refine_ls_number_reflns 5015
_refine_ls_number_restraints 0
_refine_ls_restrained_S_all 1.168
_refine_ls_R_factor_all 0.0422
_refine_ls_R_factor_gt 0.0331
_refine_ls_shift/su_max 0.001
_refine_ls_shift/su_mean 0.000
_refine_ls_structure_factor_coef Fsqd
_refine_ls_weighting_details 'calc w=1/[\s^2^(Fo^2^)+(0.0793P)^2^+0.6944P] where P=(Fo^2^+2Fc^2^)/3'
_refine_ls_weighting_scheme calc
_refine_ls_wR_factor_gt 0.1036
_refine_ls_wR_factor_ref 0.1252
_reflns_number_gt 4536
_reflns_number_total 5015
_reflns_threshold_expression >2sigma(I)
_cod_data_source_file c2dt30700f.txt
_cod_data_source_block enscp7
_cod_depositor_comments
;
The following automatic conversions were performed:

'_symmetry_cell_setting' value 'Monoclinic' changed to 'monoclinic'
according to /home/saulius/struct/CIF-dictionaries/cif_core.dic
dictionary named 'cif_core.dic' version 2.4.1 from 2010-06-29.

Automatic conversion script
Id: cif_fix_values 1891 2012-01-12 08:04:46Z andrius 
;
_cod_original_sg_symbol_H-M P2(1)/c
_cod_database_code 7019612

loop_
_symmetry_equiv_pos_as_xyz
'x, y, z'
'-x, y+1/2, -z+1/2'
'-x, -y, -z'
'x, -y-1/2, z-1/2'

loop_
_atom_site_label
_atom_site_type_symbol
_atom_site_fract_x
_atom_site_fract_y
_atom_site_fract_z
_atom_site_U_iso_or_equiv
_atom_site_adp_type
_atom_site_occupancy
_atom_site_symmetry_multiplicity
_atom_site_calc_flag
Fe1 Fe 0.33314(2) -0.095322(15) 0.56641(2) 0.01683(12) Uani 1 1 d
O32 O 0.79480(11) 0.18031(8) 0.87591(11) 0.0209(3) Uani 1 1 d
O33 O 0.80338(12) 0.11969(8) 1.07469(11) 0.0208(3) Uani 1 1 d
O36 O 0.87590(14) 0.06036(9) 0.89047(15) 0.0347(4) Uani 1 1 d
O38 O 0.80523(13) -0.01009(8) 1.11036(12) 0.0297(3) Uani 1 1 d
C1 C 0.0803(2) 0.12036(17) 0.5948(3) 0.0387(6) Uani 1 1 d
C2 C 0.17378(18) 0.09688(12) 0.54744(19) 0.0257(5) Uani 1 1 d
C3 C 0.29521(16) 0.08000(11) 0.63955(16) 0.0169(4) Uani 1 1 d
C4 C 0.36612(15) 0.13855(10) 0.69767(15) 0.0159(4) Uani 1 1 d
C10 C 0.32186(16) -0.00347(11) 0.66728(15) 0.0182(4) Uani 1 1 d
C11 C 0.43456(17) -0.04213(11) 0.71506(15) 0.0201(4) Uani 1 1 d
C12 C 0.41464(19) -0.12203(12) 0.73325(16) 0.0238(4) Uani 1 1 d
C13 C 0.29038(19) -0.13419(12) 0.69682(17) 0.0245(4) Uani 1 1 d
C14 C 0.23242(18) -0.06193(12) 0.65476(17) 0.0221(4) Uani 1 1 d
C15 C 0.2288(2) -0.10094(12) 0.39816(18) 0.0283(5) Uani 1 1 d
C16 C 0.26712(19) -0.17722(12) 0.44151(17) 0.0258(4) Uani 1 1 d
C17 C 0.3939(2) -0.17794(13) 0.48583(18) 0.0270(4) Uani 1 1 d
C18 C 0.4329(2) -0.10227(14) 0.4693(2) 0.0306(5) Uani 1 1 d
C19 C 0.3309(2) -0.05506(13) 0.41483(18) 0.0314(5) Uani 1 1 d
C20 C 0.33238(15) 0.22289(11) 0.67237(15) 0.0176(4) Uani 1 1 d
C21 C 0.30677(18) 0.26724(12) 0.75162(18) 0.0261(4) Uani 1 1 d
C22 C 0.2734(2) 0.34539(13) 0.7304(2) 0.0346(5) Uani 1 1 d
C23 C 0.2664(2) 0.38013(13) 0.6305(2) 0.0377(6) Uani 1 1 d
C24 C 0.29356(19) 0.33680(14) 0.5526(2) 0.0334(5) Uani 1 1 d
C25 C 0.32722(16) 0.25924(13) 0.57330(17) 0.0242(4) Uani 1 1 d
C30 C 0.48029(15) 0.12785(10) 0.79700(15) 0.0151(4) Uani 1 1 d
C31 C 0.58558(16) 0.15599(10) 0.79127(15) 0.0162(4) Uani 1 1 d
C32 C 0.69129(15) 0.14861(10) 0.88345(15) 0.0166(4) Uani 1 1 d
C33 C 0.69413(16) 0.11640(11) 0.98332(15) 0.0174(4) Uani 1 1 d
C34 C 0.58996(18) 0.08943(11) 0.99128(16) 0.0192(4) Uani 1 1 d
C35 C 0.48374(17) 0.09454(10) 0.89765(16) 0.0177(4) Uani 1 1 d
C36 C 0.88314(17) 0.12916(12) 0.88082(17) 0.0238(4) Uani 1 1 d
C37 C 0.9860(2) 0.17253(17) 0.8719(3) 0.0389(6) Uani 1 1 d
C38 C 0.85388(17) 0.05182(11) 1.12845(15) 0.0208(4) Uani 1 1 d
C39 C 0.9777(2) 0.06896(15) 1.2092(2) 0.0310(5) Uani 1 1 d
H11 H 0.512(2) -0.0175(13) 0.7346(19) 0.023(6) Uiso 1 1 d
H12 H 0.479(2) -0.1616(17) 0.763(2) 0.045(7) Uiso 1 1 d
H13 H 0.255(2) -0.1836(15) 0.699(2) 0.030(6) Uiso 1 1 d
H14 H 0.148(2) -0.0567(14) 0.6241(19) 0.023(5) Uiso 1 1 d
H15 H 0.150(3) -0.0831(16) 0.363(2) 0.040(7) Uiso 1 1 d
H16 H 0.217(2) -0.2203(16) 0.443(2) 0.038(7) Uiso 1 1 d
H17 H 0.448(2) -0.2178(17) 0.523(2) 0.035(7) Uiso 1 1 d
H18 H 0.508(3) -0.0891(15) 0.486(2) 0.035(7) Uiso 1 1 d
H19 H 0.326(2) 0.0023(18) 0.393(2) 0.048(8) Uiso 1 1 d
H21 H 0.3127(18) 0.2433(13) 0.8215(19) 0.022(6) Uiso 1 1 d
H22 H 0.255(2) 0.3695(18) 0.777(2) 0.040(7) Uiso 1 1 d
H23 H 0.247(3) 0.4349(19) 0.615(3) 0.054(8) Uiso 1 1 d
H24 H 0.286(2) 0.3632(16) 0.481(2) 0.033(7) Uiso 1 1 d
H25 H 0.346(2) 0.2317(17) 0.524(2) 0.040(7) Uiso 1 1 d
H31 H 0.5873(19) 0.1800(13) 0.729(2) 0.020(5) Uiso 1 1 d
H34 H 0.588(2) 0.0649(15) 1.064(2) 0.030(6) Uiso 1 1 d
H35 H 0.416(2) 0.0752(13) 0.9041(18) 0.015(5) Uiso 1 1 d
H1A H 0.076(3) 0.085(2) 0.646(3) 0.064(11) Uiso 1 1 d
H2A H 0.182(2) 0.1388(15) 0.495(2) 0.031(6) Uiso 1 1 d
H37A H 1.044(3) 0.1339(19) 0.868(2) 0.049(8) Uiso 1 1 d
H39A H 0.983(3) 0.118(2) 1.246(3) 0.055(9) Uiso 1 1 d
H1B H 0.100(2) 0.1720(18) 0.631(3) 0.045(8) Uiso 1 1 d
H2B H 0.1447(19) 0.0492(14) 0.4960(18) 0.021(5) Uiso 1 1 d
H37B H 0.965(3) 0.210(2) 0.822(3) 0.057(9) Uiso 1 1 d
H39B H 1.025(4) 0.073(3) 1.172(4) 0.093(14) Uiso 1 1 d
H1C H 0.001(3) 0.1296(19) 0.532(3) 0.060(9) Uiso 1 1 d
H37C H 1.020(3) 0.207(2) 0.936(3) 0.061(9) Uiso 1 1 d
H39C H 1.003(3) 0.034(2) 1.261(3) 0.071(10) Uiso 1 1 d

loop_
_atom_site_aniso_label
_atom_site_aniso_U_11
_atom_site_aniso_U_22
_atom_site_aniso_U_33
_atom_site_aniso_U_23
_atom_site_aniso_U_13
_atom_site_aniso_U_12
Fe1 0.02156(18) 0.01397(18) 0.01421(18) -0.00224(9) 0.00595(13) -0.00082(9)
O32 0.0183(6) 0.0186(7) 0.0247(7) 0.0023(5) 0.0067(5) -0.0010(5)
O33 0.0220(7) 0.0180(7) 0.0142(7) 0.0004(5) -0.0025(5) 0.0005(5)
O36 0.0360(8) 0.0249(8) 0.0479(10) 0.0029(7) 0.0211(7) 0.0067(6)
O38 0.0342(8) 0.0203(7) 0.0278(8) 0.0021(6) 0.0040(6) 0.0026(6)
C1 0.0184(10) 0.0396(14) 0.0514(16) -0.0044(13) 0.0056(10) 0.0044(10)
C2 0.0207(10) 0.0223(10) 0.0249(11) -0.0026(8) -0.0019(8) 0.0005(7)
C3 0.0173(9) 0.0176(9) 0.0140(9) -0.0018(7) 0.0037(7) 0.0012(7)
C4 0.0170(8) 0.0155(8) 0.0135(8) 0.0005(7) 0.0036(7) 0.0016(7)
C10 0.0220(9) 0.0175(9) 0.0141(9) -0.0047(7) 0.0056(7) -0.0012(7)
C11 0.0235(9) 0.0186(9) 0.0143(9) -0.0028(7) 0.0028(7) 0.0018(7)
C12 0.0341(11) 0.0182(10) 0.0161(9) -0.0007(7) 0.0060(8) 0.0040(8)
C13 0.0411(12) 0.0170(9) 0.0199(10) -0.0030(8) 0.0167(9) -0.0044(8)
C14 0.0247(10) 0.0217(10) 0.0222(10) -0.0056(8) 0.0116(8) -0.0039(8)
C15 0.0355(12) 0.0280(11) 0.0161(10) -0.0016(8) 0.0039(9) 0.0015(9)
C16 0.0357(11) 0.0226(10) 0.0179(10) -0.0073(8) 0.0089(8) -0.0059(8)
C17 0.0367(11) 0.0250(11) 0.0209(10) -0.0058(8) 0.0128(9) 0.0051(9)
C18 0.0336(12) 0.0387(13) 0.0257(12) -0.0089(9) 0.0182(10) -0.0078(9)
C19 0.0516(13) 0.0241(11) 0.0197(10) 0.0004(8) 0.0149(9) -0.0038(10)
C20 0.0140(8) 0.0159(9) 0.0183(9) 0.0010(7) 0.0009(7) 0.0001(6)
C21 0.0293(10) 0.0216(10) 0.0240(11) -0.0028(8) 0.0063(8) 0.0014(8)
C22 0.0330(12) 0.0215(11) 0.0444(14) -0.0092(10) 0.0093(10) 0.0053(9)
C23 0.0253(11) 0.0176(10) 0.0593(16) 0.0074(10) 0.0036(10) 0.0047(8)
C24 0.0232(10) 0.0311(12) 0.0403(13) 0.0176(10) 0.0056(9) 0.0014(9)
C25 0.0198(10) 0.0261(11) 0.0245(11) 0.0055(8) 0.0060(8) 0.0019(7)
C30 0.0187(9) 0.0102(8) 0.0140(8) -0.0029(6) 0.0033(7) 0.0011(6)
C31 0.0224(9) 0.0131(8) 0.0124(8) 0.0006(7) 0.0059(7) 0.0015(7)
C32 0.0188(9) 0.0124(8) 0.0177(9) -0.0019(7) 0.0058(7) 0.0002(7)
C33 0.0182(9) 0.0145(8) 0.0136(9) -0.0010(7) -0.0006(7) 0.0015(7)
C34 0.0263(10) 0.0175(9) 0.0134(9) 0.0013(7) 0.0069(8) 0.0011(7)
C35 0.0195(9) 0.0158(9) 0.0180(10) -0.0011(7) 0.0075(8) -0.0017(7)
C36 0.0196(9) 0.0286(11) 0.0208(10) -0.0008(8) 0.0047(8) 0.0016(8)
C37 0.0237(11) 0.0445(15) 0.0494(16) 0.0001(13) 0.0149(11) -0.0040(11)
C38 0.0241(9) 0.0214(10) 0.0138(9) 0.0009(7) 0.0038(7) 0.0044(7)
C39 0.0243(11) 0.0350(13) 0.0250(11) 0.0036(10) -0.0005(9) 0.0051(9)

loop_
_atom_type_symbol
_atom_type_description
_atom_type_scat_dispersion_real
_atom_type_scat_dispersion_imag
_atom_type_scat_source
C C 0.0033 0.0016 'International Tables Vol C Tables 4.2.6.8 and 6.1.1.4'
H H 0.0000 0.0000 'International Tables Vol C Tables 4.2.6.8 and 6.1.1.4'
O O 0.0106 0.0060 'International Tables Vol C Tables 4.2.6.8 and 6.1.1.4'
Fe Fe 0.3463 0.8444 'International Tables Vol C Tables 4.2.6.8 and 6.1.1.4'

loop_
_geom_angle_atom_site_label_1
_geom_angle_atom_site_label_2
_geom_angle_atom_site_label_3
_geom_angle
C14 Fe1 C12 68.51(8)
C14 Fe1 C13 40.79(8)
C12 Fe1 C13 40.56(9)
C14 Fe1 C18 166.93(9)
C12 Fe1 C18 117.58(10)
C13 Fe1 C18 150.95(9)
C14 Fe1 C17 151.82(9)
C12 Fe1 C17 104.58(9)
C13 Fe1 C17 116.25(8)
C18 Fe1 C17 40.63(9)
C14 Fe1 C16 119.15(8)
C12 Fe1 C16 123.95(8)
C13 Fe1 C16 105.87(8)
C18 Fe1 C16 68.26(9)
C17 Fe1 C16 40.73(9)
C14 Fe1 C11 68.50(8)
C12 Fe1 C11 40.66(8)
C13 Fe1 C11 68.35(8)
C18 Fe1 C11 107.92(9)
C17 Fe1 C11 124.89(8)
C16 Fe1 C11 161.83(8)
C14 Fe1 C15 109.74(9)
C12 Fe1 C15 162.71(9)
C13 Fe1 C15 126.91(9)
C18 Fe1 C15 68.11(10)
C17 Fe1 C15 68.43(9)
C16 Fe1 C15 40.67(8)
C11 Fe1 C15 156.13(8)
C14 Fe1 C19 129.62(9)
C12 Fe1 C19 153.58(9)
C13 Fe1 C19 165.70(9)
C18 Fe1 C19 40.54(10)
C17 Fe1 C19 68.29(9)
C16 Fe1 C19 68.10(9)
C11 Fe1 C19 121.37(9)
C15 Fe1 C19 40.27(9)
C14 Fe1 C10 40.97(7)
C12 Fe1 C10 68.56(8)
C13 Fe1 C10 68.70(7)
C18 Fe1 C10 128.30(8)
C17 Fe1 C10 163.85(8)
C16 Fe1 C10 155.17(8)
C11 Fe1 C10 40.64(7)
C15 Fe1 C10 122.20(8)
C19 Fe1 C10 110.97(8)
C36 O32 C32 117.20(14)
C38 O33 C33 119.28(15)
C3 C2 C1 112.67(19)
C4 C3 C10 123.30(17)
C4 C3 C2 121.02(17)
C10 C3 C2 115.35(16)
C3 C4 C30 124.92(16)
C3 C4 C20 121.98(16)
C30 C4 C20 112.98(15)
C11 C10 C14 106.61(17)
C11 C10 C3 129.49(17)
C14 C10 C3 123.84(17)
C11 C10 Fe1 68.85(10)
C14 C10 Fe1 68.29(10)
C3 C10 Fe1 129.92(13)
C12 C11 C10 108.62(17)
C12 C11 Fe1 69.34(11)
C10 C11 Fe1 70.52(10)
C13 C12 C11 108.25(18)
C13 C12 Fe1 69.76(11)
C11 C12 Fe1 70.00(11)
C12 C13 C14 108.05(17)
C12 C13 Fe1 69.68(11)
C14 C13 Fe1 69.48(11)
C13 C14 C10 108.46(18)
C13 C14 Fe1 69.72(11)
C10 C14 Fe1 70.74(11)
C19 C15 C16 108.1(2)
C19 C15 Fe1 70.02(12)
C16 C15 Fe1 69.61(12)
C15 C16 C17 107.88(19)
C15 C16 Fe1 69.72(12)
C17 C16 Fe1 69.54(11)
C18 C17 C16 107.6(2)
C18 C17 Fe1 69.62(12)
C16 C17 Fe1 69.73(12)
C19 C18 C17 108.3(2)
C19 C18 Fe1 70.10(13)
C17 C18 Fe1 69.75(12)
C15 C19 C18 108.1(2)
C15 C19 Fe1 69.71(12)
C18 C19 Fe1 69.36(13)
C21 C20 C25 118.51(18)
C21 C20 C4 118.84(17)
C25 C20 C4 122.64(17)
C22 C21 C20 120.5(2)
C23 C22 C21 120.3(2)
C24 C23 C22 119.5(2)
C23 C24 C25 120.6(2)
C24 C25 C20 120.7(2)
C31 C30 C35 118.86(16)
C31 C30 C4 119.00(16)
C35 C30 C4 122.04(16)
C32 C31 C30 119.73(17)
C31 C32 C33 121.21(17)
C31 C32 O32 118.05(16)
C33 C32 O32 120.56(16)
C32 C33 C34 119.85(17)
C32 C33 O33 116.31(16)
C34 C33 O33 123.59(17)
C33 C34 C35 119.21(17)
C34 C35 C30 121.09(17)
O36 C36 O32 123.34(18)
O36 C36 C37 126.6(2)
O32 C36 C37 110.10(18)
O38 C38 O33 124.04(17)
O38 C38 C39 127.07(19)
O33 C38 C39 108.88(17)

loop_
_geom_bond_atom_site_label_1
_geom_bond_atom_site_label_2
_geom_bond_distance
Fe1 C14 2.0373(19)
Fe1 C12 2.039(2)
Fe1 C13 2.040(2)
Fe1 C18 2.043(2)
Fe1 C17 2.044(2)
Fe1 C16 2.047(2)
Fe1 C11 2.0479(18)
Fe1 C15 2.048(2)
Fe1 C19 2.052(2)
Fe1 C10 2.0701(18)
O32 C36 1.365(2)
O32 C32 1.404(2)
O33 C38 1.369(2)
O33 C33 1.398(2)
O36 C36 1.188(3)
O38 C38 1.190(2)
C1 C2 1.529(3)
C2 C3 1.526(3)
C3 C4 1.345(3)
C3 C10 1.475(3)
C4 C30 1.495(2)
C4 C20 1.499(2)
C10 C11 1.430(3)
C10 C14 1.438(3)
C11 C12 1.420(3)
C12 C13 1.414(3)
C13 C14 1.421(3)
C15 C19 1.411(3)
C15 C16 1.423(3)
C16 C17 1.424(3)
C17 C18 1.419(3)
C18 C19 1.419(3)
C20 C21 1.394(3)
C20 C25 1.394(3)
C21 C22 1.391(3)
C22 C23 1.384(4)
C23 C24 1.380(4)
C24 C25 1.382(3)
C30 C31 1.392(3)
C30 C35 1.396(3)
C31 C32 1.381(3)
C32 C33 1.382(3)
C33 C34 1.385(3)
C34 C35 1.392(3)
C36 C37 1.492(3)
C38 C39 1.495(3)
